data_4322439
loop_
_publ_author_name
'Takashi Yoshimura'
'Keisuke Umakoshi'
'Yoichi Sasaki'
'A. Geoffrey Sykes'

_publ_contact_author_address
;
            Pr Yoichi Sasaki
    Division of Chemistry
    Graduate School of Science
    Hokkaido University
    Kita-ku, Sapporo 060-0810
    Japan
;
_publ_contact_author_email ysasaki@science.hokudai.ac.jp
_publ_contact_author_fax +81-11-706-3447
_publ_contact_author_name ' Sasaki, Yoichi '
_publ_contact_author_phone +81-11-706-3817
_publ_section_title
;
 Synthesis, Structures, and Redox Properties of
 Octa(\m3-sulfido)hexarhenium(III) Complexes Having Terminal Pyridine
 Ligands
;
_journal_name_full 'Inorganic Chemistry'
_journal_page_first 5557
_journal_page_last 5564
_journal_paper_doi 10.1021/ic9907922
_journal_volume 38
_journal_year 1999
_chemical_formula_sum 'C46 H92 Cl4 N5 O2 Re6 S8'
_chemical_formula_weight 2262.80
_space_group_IT_number 15
_symmetry_cell_setting monoclinic
_symmetry_Int_Tables_number 15
_symmetry_space_group_name_Hall '-C 2yc'
_symmetry_space_group_name_H-M 'C 1 2/c 1'
_cell_angle_alpha 90
_cell_angle_beta 115.76(2)
_cell_angle_gamma 90
_cell_formula_units_Z 4
_cell_length_a 24.693(8)
_cell_length_b 19.464(4)
_cell_length_c 18.592(4)
_cell_measurement_reflns_used 22
_cell_measurement_temperature 296.2
_cell_measurement_theta_max 14.9
_cell_measurement_theta_min 12.7
_cell_volume 8048(4)
_computing_cell_refinement 'MSC/AFC Diffractometer Control'
_computing_data_collection 'MSC/AFC Diffractometer Control'
_computing_data_reduction teXsan
_computing_publication_material teXsan
_computing_structure_refinement teXsan
_diffrn_ambient_temperature 296.2
_diffrn_measurement_device_type 'Rigaku AFC5R'
_diffrn_measurement_method '\w/2\q scans'
_diffrn_orient_matrix_UB_11 0.00460
_diffrn_orient_matrix_UB_12 -0.03712
_diffrn_orient_matrix_UB_13 0.03945
_diffrn_orient_matrix_UB_21 -0.04472
_diffrn_orient_matrix_UB_22 -0.00321
_diffrn_orient_matrix_UB_23 -0.02135
_diffrn_orient_matrix_UB_31 -0.00078
_diffrn_orient_matrix_UB_32 -0.03538
_diffrn_orient_matrix_UB_33 -0.03942
_diffrn_radiation_detector 'scintillation counter'
_diffrn_radiation_monochromator graphite
_diffrn_radiation_source 'Rigaku rotating anode'
_diffrn_radiation_type 'Mo K\a'
_diffrn_radiation_wavelength 0.71073
_diffrn_reflns_av_R_equivalents 0.059
_diffrn_reflns_av_sigmaI/netI 0.061
_diffrn_reflns_limit_h_max 32
_diffrn_reflns_limit_h_min 0
_diffrn_reflns_limit_k_max 25
_diffrn_reflns_limit_k_min 0
_diffrn_reflns_limit_l_max 21
_diffrn_reflns_limit_l_min -24
_diffrn_reflns_number 9705
_diffrn_reflns_reduction_process 'Lp corrections applied'
_diffrn_reflns_theta_max 27.49
_diffrn_reflns_theta_min 2.60
_diffrn_standards_decay_% -0.84
_diffrn_standards_interval_count 150
_diffrn_standards_number 3
_exptl_absorpt_coefficient_mu 9.364
_exptl_absorpt_correction_T_max 1.000
_exptl_absorpt_correction_T_min 0.102
_exptl_absorpt_correction_type psi-scans
_exptl_crystal_colour yellow-orange
_exptl_crystal_density_diffrn 1.867
_exptl_crystal_density_method 'not measured'
_exptl_crystal_description rhombic
_exptl_crystal_F_000 4260.00
_exptl_crystal_size_max 0.5
_exptl_crystal_size_mid 0.4
_exptl_crystal_size_min 0.2
_refine_diff_density_max 2.22
_refine_diff_density_min -1.70
_refine_ls_extinction_method none
_refine_ls_goodness_of_fit_ref 1.055
_refine_ls_hydrogen_treatment noref
_refine_ls_matrix_type full
_refine_ls_number_constraints 0
_refine_ls_number_parameters 220
_refine_ls_number_reflns 5271
_refine_ls_number_restraints 14
_refine_ls_R_factor_all 0.0517
_refine_ls_R_factor_gt 0.0517
_refine_ls_shift/su_max 0.1610
_refine_ls_shift/su_mean 0.0210
_refine_ls_structure_factor_coef F
_refine_ls_weighting_details 'w = 1/[\s^2^(Fo) + 0.00384|Fo|^2^]'
_refine_ls_weighting_scheme calc
_refine_ls_wR_factor_gt 0.0774
_refine_ls_wR_factor_ref 0.0774
_reflns_number_gt 5271
_reflns_number_total 9488
_reflns_threshold_expression >2.0sigma(I)
_cod_data_source_file ic9907922_1.cif
_cod_data_source_block (Bu4N)2[trans-{Re6S8Cl4(py)2}]
_cod_original_cell_volume 8047(3)
_cod_original_sg_symbol_H-M 'C 2/c '
_cod_original_formula_sum 'C46 H92 Cl4 N5 O2 S8 Re6 '
_cod_database_code 4322439

loop_
_symmetry_equiv_pos_as_xyz
x,y,z
-x,y,1/2-z
-x,-y,-z
x,-y,1/2+z
1/2+x,1/2+y,z
1/2-x,1/2+y,1/2-z
1/2-x,1/2-y,-z
1/2+x,1/2-y,1/2+z

loop_
_atom_site_label
_atom_site_type_symbol
_atom_site_fract_x
_atom_site_fract_y
_atom_site_fract_z
_atom_site_U_iso_or_equiv
_atom_site_adp_type
_atom_site_occupancy
_atom_site_calc_flag
_atom_site_refinement_flags
_atom_site_disorder_assembly
_atom_site_disorder_group
Re1 Re 0.83058(2) -0.23262(3) 1.04874(3) 0.0376(1) Uani 1.00 d . . .
Re2 Re 0.75299(2) -0.25609(3) 0.90308(3) 0.0396(2) Uani 1.00 d . . .
Re3 Re 0.73498(3) -0.15742(2) 0.98450(3) 0.0397(1) Uani 1.00 d . . .
Cl1 Cl 0.7576(2) -0.2648(2) 0.7756(2) 0.076(1) Uani 1.00 d . . .
Cl2 Cl 0.7161(2) -0.0351(2) 0.9634(3) 0.074(1) Uani 1.00 d . . .
S1 S 0.8144(2) -0.1543(2) 0.9428(2) 0.0501(9) Uani 1.00 d . . .
S2 S 0.8087(2) -0.1434(2) 1.1207(2) 0.0547(9) Uani 1.00 d . . .
S3 S 0.8417(2) -0.3247(2) 0.9708(2) 0.0509(9) Uani 1.00 d . . .
S4 S 0.8357(2) -0.3138(2) 1.1486(2) 0.0495(9) Uani 1.00 d . . .
O1 O 0.954(2) 0.465(2) 0.610(2) 0.32(1) Uiso 1.00 d . . .
N11 N 0.9267(5) -0.2101(7) 1.1059(7) 0.061(3) Uani 1.00 d . . .
N101 N 0.7346(9) -0.0224(9) 0.714(1) 0.099(5) Uiso 1.00 d . . .
N203 N 0.567(2) 0.285(2) 0.601(3) 0.26(1) Uiso 1.00 d . . .
C12 C 0.9661(9) -0.2600(10) 1.1387(10) 0.077(5) Uani 1.00 d . . .
C13 C 1.0282(10) -0.244(1) 1.179(1) 0.097(6) Uani 1.00 d . . .
C14 C 1.050(1) -0.180(2) 1.185(1) 0.110(8) Uani 1.00 d . . .
C15 C 1.0076(10) -0.127(1) 1.152(1) 0.112(8) Uani 1.00 d . . .
C16 C 0.9487(8) -0.143(1) 1.111(1) 0.087(5) Uani 1.00 d . . .
C101 C 0.692(1) 0.044(1) 0.682(1) 0.112(7) Uiso 1.00 d . . .
C102 C 0.650(1) 0.053(1) 0.723(2) 0.126(8) Uiso 1.00 d . . .
C103 C 0.610(1) 0.114(1) 0.686(2) 0.134(8) Uiso 1.00 d . . .
C104 C 0.561(1) 0.118(2) 0.714(2) 0.17(1) Uiso 1.00 d . . .
C105 C 0.699(1) -0.093(1) 0.701(1) 0.127(8) Uiso 1.00 d . . .
C106 C 0.656(1) -0.100(1) 0.612(1) 0.136(9) Uiso 1.00 d . . .
C107 C 0.623(2) -0.168(2) 0.607(2) 0.23(1) Uiso 1.00 d . . .
C108 C 0.584(2) -0.190(2) 0.521(2) 0.21(1) Uiso 1.00 d . . .
C109 C 0.7711(10) -0.011(1) 0.804(1) 0.096(6) Uiso 1.00 d . . .
C110 C 0.812(1) 0.051(1) 0.836(1) 0.114(7) Uiso 1.00 d . . .
C111 C 0.848(1) 0.049(2) 0.926(1) 0.150(9) Uiso 1.00 d . . .
C112 C 0.880(2) 0.118(2) 0.950(2) 0.20(1) Uiso 1.00 d . . .
C113 C 0.773(1) -0.022(1) 0.668(1) 0.103(6) Uiso 1.00 d . . .
C114 C 0.817(1) -0.081(1) 0.695(2) 0.140(9) Uiso 1.00 d . . .
C115 C 0.848(2) -0.080(2) 0.640(2) 0.19(1) Uiso 1.00 d . . .
C116 C 0.901(2) -0.032(2) 0.679(3) 0.25(1) Uiso 1.00 d . . .
C201 C 0.547(3) 0.415(3) 0.602(3) 0.28(1) Uiso 1.00 d . . .
C202 C 0.561(3) 0.341(2) 0.624(4) 0.334(8) Uiso 1.00 d . . .
H12 H 0.9598 -0.3050 1.1347 0.0987 Uiso 1.00 calc . . .
H13 H 1.0615 -0.2798 1.2072 0.1281 Uiso 1.00 calc . . .
H14 H 1.0901 -0.1659 1.2126 0.1435 Uiso 1.00 calc . . .
H15 H 1.0218 -0.0810 1.1519 0.1379 Uiso 1.00 calc . . .
H16 H 0.9211 -0.1065 1.0898 0.1025 Uiso 1.00 calc . . .

loop_
_atom_site_aniso_label
_atom_site_aniso_U_11
_atom_site_aniso_U_22
_atom_site_aniso_U_33
_atom_site_aniso_U_12
_atom_site_aniso_U_13
_atom_site_aniso_U_23
Re1 0.0351(3) 0.0414(3) 0.0328(3) 0.0019(2) 0.0113(2) 0.0016(2)
Re2 0.0415(3) 0.0462(3) 0.0303(3) 0.0035(2) 0.0149(2) 0.0007(2)
Re3 0.0424(3) 0.0340(3) 0.0406(3) 0.0042(2) 0.0160(2) 0.0023(2)
Cl1 0.087(3) 0.112(3) 0.039(2) 0.010(3) 0.036(2) -0.001(2)
Cl2 0.081(3) 0.036(1) 0.099(3) 0.010(2) 0.034(3) 0.010(2)
S1 0.044(2) 0.054(2) 0.052(2) -0.003(1) 0.021(2) 0.014(1)
S2 0.064(2) 0.048(2) 0.050(2) -0.004(2) .022(1) -0.016(2)
S3 0.048(2) 0.053(2) 0.056(2) 0.014(1) 0.027(2) -0.002(1)
S4 0.044(2) 0.059(2) 0.038(2) 0.006(2) 0.010(2) 0.015(1)
N11 0.034(3) 0.096(7) 0.044(6) 0.004(4) 0.008(5) 0.006(6)
C12 0.070(9) 0.09(1) 0.048(9) 0.025(8) 0.005(8) 0.010(8)
C13 0.062(10) 0.16(2) 0.05(1) 0.04(1) 0.007(9) 0.02(1)
C14 0.07(1) 0.18(2) 0.08(1) -0.04(1) 0.03(1) -0.03(2)
C15 0.056(9) 0.17(2) 0.10(2) -0.06(1) 0.02(1) -0.05(1)
C16 0.054(8) 0.10(1) 0.08(1) -0.026(10) 0.004(9) -0.03(1)

loop_
_atom_type_symbol
_atom_type_description
_atom_type_scat_dispersion_real
_atom_type_scat_dispersion_imag
_atom_type_scat_source
C C 0.003 0.002
;International Tables for Crystallography
(1992, Vol. C, Tables 4.2.6.8 and 6.1.1.1)
;
H H 0.000 0.000
;International Tables for Crystallography
(1992, Vol. C, Table 6.1.1.2)
;
N N 0.006 0.003
;International Tables for Crystallography
(1992, Vol. C, Tables 4.2.6.8 and 6.1.1.1)
;
S S 0.125 0.123
;International Tables for Crystallography
(1992, Vol. C, Tables 4.2.6.8 and 6.1.1.1)
;
Cl Cl 0.148 0.159
;International Tables for Crystallography
(1992, Vol. C, Tables 4.2.6.8 and 6.1.1.1)
;
Re Re -1.018 7.231
;International Tables for Crystallography
(1992, Vol. C, Tables 4.2.6.8 and 6.1.1.1)
;
O O 0.011 0.006
;International Tables for Crystallography
(1992, Vol. C, Tables 4.2.6.8 and 6.1.1.1)
;

loop_
_geom_angle_atom_site_label_1
_geom_angle_atom_site_label_2
_geom_angle_atom_site_label_3
_geom_angle
_geom_angle_site_symmetry_1
_geom_angle_site_symmetry_2
_geom_angle_site_symmetry_3
_geom_angle_publ_flag
RE2 RE1 RE2 90.46(3) 1_555 1_555 7_647 yes
RE2 RE1 RE3 60.32(2) 1_555 1_555 1_555 yes
RE2 RE1 RE3 60.21(2) 1_555 1_555 7_647 yes
RE2 RE1 S1 57.74(9) 1_555 1_555 1_555 yes
RE2 RE1 S2 118.0(1) 1_555 1_555 1_555 yes
RE2 RE1 S3 57.47(9) 1_555 1_555 1_555 yes
RE2 RE1 S4 117.36(9) 1_555 1_555 1_555 yes
RE2 RE1 N11 134.3(3) 1_555 1_555 1_555 yes
RE2 RE1 RE3 60.23(2) 7_647 1_555 1_555 yes
RE2 RE1 RE3 60.24(2) 7_647 1_555 7_647 yes
RE2 RE1 S1 117.84(9) 7_647 1_555 1_555 yes
RE2 RE1 S2 57.41(9) 7_647 1_555 1_555 yes
RE2 RE1 S3 117.62(9) 7_647 1_555 1_555 yes
RE2 RE1 S4 57.25(9) 7_647 1_555 1_555 yes
RE2 RE1 N11 135.2(3) 7_647 1_555 1_555 yes
RE3 RE1 RE3 90.40(3) 1_555 1_555 7_647 yes
RE3 RE1 S1 57.63(9) 1_555 1_555 1_555 yes
RE3 RE1 S2 57.67(10) 1_555 1_555 1_555 yes
RE3 RE1 S3 117.76(9) 1_555 1_555 1_555 yes
RE3 RE1 S4 117.45(9) 1_555 1_555 1_555 yes
RE3 RE1 N11 133.8(4) 1_555 1_555 1_555 yes
RE3 RE1 S1 117.91(9) 7_647 1_555 1_555 yes
RE3 RE1 S2 117.63(10) 7_647 1_555 1_555 yes
RE3 RE1 S3 57.41(9) 7_647 1_555 1_555 yes
RE3 RE1 S4 57.19(9) 7_647 1_555 1_555 yes
RE3 RE1 N11 135.8(4) 7_647 1_555 1_555 yes
S1 RE1 S2 90.0(1) 1_555 1_555 1_555 yes
S1 RE1 S3 90.0(1) 1_555 1_555 1_555 yes
S1 RE1 S4 174.0(1) 1_555 1_555 1_555 yes
S1 RE1 N11 91.7(4) 1_555 1_555 1_555 yes
S2 RE1 S3 174.1(1) 1_555 1_555 1_555 yes
S2 RE1 S4 89.7(1) 1_555 1_555 1_555 yes
S2 RE1 N11 92.5(4) 1_555 1_555 1_555 yes
S3 RE1 S4 89.6(1) 1_555 1_555 1_555 yes
S3 RE1 N11 93.4(4) 1_555 1_555 1_555 yes
S4 RE1 N11 94.3(4) 1_555 1_555 1_555 yes
RE1 RE2 RE1 89.54(3) 1_555 1_555 7_647 yes
RE1 RE2 RE3 59.79(2) 1_555 1_555 1_555 yes
RE1 RE2 RE3 59.93(2) 1_555 1_555 7_647 yes
RE1 RE2 CL1 134.9(1) 1_555 1_555 1_555 yes
RE1 RE2 S1 56.84(8) 1_555 1_555 1_555 yes
RE1 RE2 S2 117.30(9) 1_555 1_555 7_647 yes
RE1 RE2 S3 57.18(9) 1_555 1_555 1_555 yes
RE1 RE2 S4 116.82(9) 1_555 1_555 7_647 yes
RE1 RE2 RE3 59.87(2) 7_647 1_555 1_555 yes
RE1 RE2 RE3 59.79(2) 7_647 1_555 7_647 yes
RE1 RE2 CL1 135.6(1) 7_647 1_555 1_555 yes
RE1 RE2 S1 116.98(9) 7_647 1_555 1_555 yes
RE1 RE2 S2 57.13(8) 7_647 1_555 7_647 yes
RE1 RE2 S3 116.96(9) 7_647 1_555 1_555 yes
RE1 RE2 S4 57.33(8) 7_647 1_555 7_647 yes
RE3 RE2 RE3 89.94(2) 1_555 1_555 7_647 yes
RE3 RE2 CL1 135.4(1) 1_555 1_555 1_555 yes
RE3 RE2 S1 57.17(9) 1_555 1_555 1_555 yes
RE3 RE2 S2 116.98(8) 1_555 1_555 7_647 yes
RE3 RE2 S3 116.94(9) 1_555 1_555 1_555 yes
RE3 RE2 S4 57.08(9) 1_555 1_555 7_647 yes
RE3 RE2 CL1 134.6(1) 7_647 1_555 1_555 yes
RE3 RE2 S1 116.74(8) 7_647 1_555 1_555 yes
RE3 RE2 S2 57.42(9) 7_647 1_555 7_647 yes
RE3 RE2 S3 57.22(9) 7_647 1_555 1_555 yes
RE3 RE2 S4 117.08(8) 7_647 1_555 7_647 yes
CL1 RE2 S1 93.8(1) 1_555 1_555 1_555 yes
CL1 RE2 S2 93.4(1) 1_555 1_555 7_647 yes
CL1 RE2 S3 93.1(1) 1_555 1_555 1_555 yes
CL1 RE2 S4 94.1(1) 1_555 1_555 7_647 yes
S1 RE2 S2 172.8(1) 1_555 1_555 7_647 yes
S1 RE2 S3 89.3(1) 1_555 1_555 1_555 yes
S1 RE2 S4 90.0(1) 1_555 1_555 7_647 yes
S2 RE2 S3 90.3(1) 7_647 1_555 1_555 yes
S2 RE2 S4 89.5(1) 7_647 1_555 7_647 yes
S3 RE2 S4 172.8(1) 1_555 1_555 7_647 yes
RE1 RE3 RE1 89.60(3) 1_555 1_555 7_647 yes
RE1 RE3 RE2 59.88(2) 1_555 1_555 1_555 yes
RE1 RE3 RE2 59.97(2) 1_555 1_555 7_647 yes
RE1 RE3 CL2 134.7(1) 1_555 1_555 1_555 yes
RE1 RE3 S1 56.93(9) 1_555 1_555 1_555 yes
RE1 RE3 S2 57.12(9) 1_555 1_555 1_555 yes
RE1 RE3 S3 117.18(9) 1_555 1_555 7_647 yes
RE1 RE3 S4 117.01(9) 1_555 1_555 7_647 yes
RE1 RE3 RE2 59.89(2) 7_647 1_555 1_555 yes
RE1 RE3 RE2 59.86(2) 7_647 1_555 7_647 yes
RE1 RE3 CL2 135.7(1) 7_647 1_555 1_555 yes
RE1 RE3 S1 117.19(9) 7_647 1_555 1_555 yes
RE1 RE3 S2 116.96(9) 7_647 1_555 1_555 yes
RE1 RE3 S3 57.16(9) 7_647 1_555 7_647 yes
RE1 RE3 S4 57.36(8) 7_647 1_555 7_647 yes
RE2 RE3 RE2 90.06(2) 1_555 1_555 7_647 yes
RE2 RE3 CL2 134.5(1) 1_555 1_555 1_555 yes
RE2 RE3 S1 57.37(9) 1_555 1_555 1_555 yes
RE2 RE3 S2 116.97(9) 1_555 1_555 1_555 yes
RE2 RE3 S3 117.03(9) 1_555 1_555 7_647 yes
RE2 RE3 S4 57.17(9) 1_555 1_555 7_647 yes
RE2 RE3 CL2 135.5(1) 7_647 1_555 1_555 yes
RE2 RE3 S1 116.88(9) 7_647 1_555 1_555 yes
RE2 RE3 S2 57.16(9) 7_647 1_555 1_555 yes
RE2 RE3 S3 57.27(9) 7_647 1_555 7_647 yes
RE2 RE3 S4 117.19(8) 7_647 1_555 7_647 yes
CL2 RE3 S1 92.8(1) 1_555 1_555 1_555 yes
CL2 RE3 S2 93.6(1) 1_555 1_555 1_555 yes
CL2 RE3 S3 94.2(1) 1_555 1_555 7_647 yes
CL2 RE3 S4 93.4(1) 1_555 1_555 7_647 yes
S1 RE3 S2 89.2(1) 1_555 1_555 1_555 yes
S1 RE3 S3 173.0(1) 1_555 1_555 7_647 yes
S1 RE3 S4 90.2(1) 1_555 1_555 7_647 yes
S2 RE3 S3 90.1(1) 1_555 1_555 7_647 yes
S2 RE3 S4 172.9(1) 1_555 1_555 7_647 yes
S3 RE3 S4 89.6(1) 7_647 1_555 7_647 yes
RE1 S1 RE2 65.43(8) 1_555 1_555 1_555 yes
RE1 S1 RE3 65.44(8) 1_555 1_555 1_555 yes
RE2 S1 RE3 65.46(9) 1_555 1_555 1_555 yes
RE1 S2 RE2 65.45(9) 1_555 1_555 7_647 yes
RE1 S2 RE3 65.21(9) 1_555 1_555 1_555 yes
RE2 S2 RE3 65.42(10) 7_647 1_555 1_555 yes
RE1 S3 RE2 65.36(9) 1_555 1_555 1_555 yes
RE1 S3 RE3 65.43(8) 1_555 1_555 7_647 yes
RE2 S3 RE3 65.51(9) 1_555 1_555 7_647 yes
RE1 S4 RE2 65.42(9) 1_555 1_555 7_647 yes
RE1 S4 RE3 65.45(8) 1_555 1_555 7_647 yes
RE2 S4 RE3 65.75(9) 7_647 1_555 7_647 yes
RE1 N11 C12 120(1) 1_555 1_555 1_555 yes
RE1 N11 C16 121(1) 1_555 1_555 1_555 yes
RE1 N11 H12 100.2(6) 1_555 1_555 1_555 no
RE1 N11 H16 98.0(5) 1_555 1_555 1_555 no
C12 N11 C13 31(1) 1_555 1_555 1_555 yes
C12 N11 C15 89(1) 1_555 1_555 1_555 yes
C12 N11 C16 117(1) 1_555 1_555 1_555 yes
C12 N11 H12 20.4(10) 1_555 1_555 1_555 no
C12 N11 H16 141(1) 1_555 1_555 1_555 no
C13 N11 C15 58.4(10) 1_555 1_555 1_555 yes
C13 N11 C16 86(1) 1_555 1_555 1_555 yes
C13 N11 H12 51.6(7) 1_555 1_555 1_555 no
C13 N11 H16 110.4(9) 1_555 1_555 1_555 no
C15 N11 C16 28(1) 1_555 1_555 1_555 yes
C15 N11 H12 110.0(9) 1_555 1_555 1_555 no
C15 N11 H16 52.0(8) 1_555 1_555 1_555 no
C16 N11 H12 137(1) 1_555 1_555 1_555 no
C16 N11 H16 24.0(9) 1_555 1_555 1_555 no
H12 N11 H16 161.8(7) 1_555 1_555 1_555 no
C101 N101 C102 32.5(8) 1_555 1_555 1_555 yes
C101 N101 C105 113(1) 1_555 1_555 1_555 yes
C101 N101 C106 91(1) 1_555 1_555 1_555 yes
C101 N101 C109 105(1) 1_555 1_555 1_555 yes
C101 N101 C113 104(1) 1_555 1_555 1_555 yes
C101 N101 C114 139(1) 1_555 1_555 1_555 yes
C102 N101 C105 94(1) 1_555 1_555 1_555 yes
C102 N101 C106 90(1) 1_555 1_555 1_555 yes
C102 N101 C109 87(1) 1_555 1_555 1_555 yes
C102 N101 C113 137(1) 1_555 1_555 1_555 yes
C102 N101 C114 172(1) 1_555 1_555 1_555 yes
C105 N101 C106 34.7(10) 1_555 1_555 1_555 yes
C105 N101 C109 108(1) 1_555 1_555 1_555 yes
C105 N101 C113 111(1) 1_555 1_555 1_555 yes
C105 N101 C114 91(1) 1_555 1_555 1_555 yes
C106 N101 C109 142(1) 1_555 1_555 1_555 yes
C106 N101 C113 92(1) 1_555 1_555 1_555 yes
C106 N101 C114 91(1) 1_555 1_555 1_555 yes
C109 N101 C113 113(1) 1_555 1_555 1_555 yes
C109 N101 C114 95(1) 1_555 1_555 1_555 yes
C113 N101 C114 34.9(9) 1_555 1_555 1_555 yes
C201 N203 C202 19(3) 1_555 1_555 1_555 yes
N11 C12 C13 119(1) 1_555 1_555 1_555 yes
N11 C12 C14 92(1) 1_555 1_555 1_555 yes
N11 C12 C16 32.0(9) 1_555 1_555 1_555 yes
N11 C12 H12 128(2) 1_555 1_555 1_555 no
N11 C12 H13 142(1) 1_555 1_555 1_555 no
C13 C12 C14 27(1) 1_555 1_555 1_555 yes
C13 C12 C16 87(1) 1_555 1_555 1_555 yes
C13 C12 H12 111(1) 1_555 1_555 1_555 no
C13 C12 H13 23(1) 1_555 1_555 1_555 no
C14 C12 C16 60.2(10) 1_555 1_555 1_555 yes
C14 C12 H12 138(1) 1_555 1_555 1_555 no
C14 C12 H13 50.4(9) 1_555 1_555 1_555 no
C16 C12 H12 159(1) 1_555 1_555 1_555 no
C16 C12 H13 110(1) 1_555 1_555 1_555 no
H12 C12 H13 88(1) 1_555 1_555 1_555 no
N11 C13 C12 29.0(10) 1_555 1_555 1_555 yes
N11 C13 C14 94(1) 1_555 1_555 1_555 yes
N11 C13 C15 61.7(8) 1_555 1_555 1_555 yes
N11 C13 H12 54.2(7) 1_555 1_555 1_555 no
N11 C13 H13 153(2) 1_555 1_555 1_555 no
N11 C13 H14 115(1) 1_555 1_555 1_555 no
C12 C13 C14 123(2) 1_555 1_555 1_555 yes
C12 C13 C15 90(1) 1_555 1_555 1_555 yes
C12 C13 H12 25.2(9) 1_555 1_555 1_555 no
C12 C13 H13 124(2) 1_555 1_555 1_555 no
C12 C13 H14 144(1) 1_555 1_555 1_555 no
C14 C13 C15 32(1) 1_555 1_555 1_555 yes
C14 C13 H12 148(1) 1_555 1_555 1_555 no
C14 C13 H13 112(2) 1_555 1_555 1_555 no
C14 C13 H14 21(1) 1_555 1_555 1_555 no
C15 C13 H12 115(1) 1_555 1_555 1_555 no
C15 C13 H13 144(2) 1_555 1_555 1_555 no
C15 C13 H14 53.7(8) 1_555 1_555 1_555 no
H12 C13 H13 99(1) 1_555 1_555 1_555 no
H12 C13 H14 169(1) 1_555 1_555 1_555 no
H13 C13 H14 91(1) 1_555 1_555 1_555 no
C12 C14 C13 29(1) 1_555 1_555 1_555 yes
C12 C14 C15 87(1) 1_555 1_555 1_555 yes
C12 C14 C16 57.7(8) 1_555 1_555 1_555 yes
C12 C14 H13 57.9(8) 1_555 1_555 1_555 no
C12 C14 H14 157(2) 1_555 1_555 1_555 no
C12 C14 H15 111(1) 1_555 1_555 1_555 no
C13 C14 C15 116(2) 1_555 1_555 1_555 yes
C13 C14 C16 86(1) 1_555 1_555 1_555 yes
C13 C14 H13 28(1) 1_555 1_555 1_555 no
C13 C14 H14 127(3) 1_555 1_555 1_555 no
C13 C14 H15 140(1) 1_555 1_555 1_555 no
C15 C14 C16 29(1) 1_555 1_555 1_555 yes
C15 C14 H13 145(1) 1_555 1_555 1_555 no
C15 C14 H14 115(2) 1_555 1_555 1_555 no
C15 C14 H15 24(1) 1_555 1_555 1_555 no
C16 C14 H13 115(1) 1_555 1_555 1_555 no
C16 C14 H14 145(2) 1_555 1_555 1_555 no
C16 C14 H15 53.8(9) 1_555 1_555 1_555 no
H13 C14 H14 99(2) 1_555 1_555 1_555 no
H13 C14 H15 169(1) 1_555 1_555 1_555 no
H14 C14 H15 91(2) 1_555 1_555 1_555 no
N11 C15 C13 59.9(9) 1_555 1_555 1_555 yes
N11 C15 C14 90(1) 1_555 1_555 1_555 yes
N11 C15 C16 28(1) 1_555 1_555 1_555 yes
N11 C15 H14 115(1) 1_555 1_555 1_555 no
N11 C15 H15 149(2) 1_555 1_555 1_555 no
N11 C15 H16 54.1(6) 1_555 1_555 1_555 no
C13 C15 C14 31(1) 1_555 1_555 1_555 yes
C13 C15 C16 88(1) 1_555 1_555 1_555 yes
C13 C15 H14 55(1) 1_555 1_555 1_555 no
C13 C15 H15 149(2) 1_555 1_555 1_555 no
C13 C15 H16 113(1) 1_555 1_555 1_555 no
C14 C15 C16 119(2) 1_555 1_555 1_555 yes
C14 C15 H14 24(1) 1_555 1_555 1_555 no
C14 C15 H15 118(2) 1_555 1_555 1_555 no
C14 C15 H16 144(1) 1_555 1_555 1_555 no
C16 C15 H14 144(2) 1_555 1_555 1_555 no
C16 C15 H15 121(2) 1_555 1_555 1_555 no
C16 C15 H16 25(1) 1_555 1_555 1_555 no
H14 C15 H15 94(1) 1_555 1_555 1_555 no
H14 C15 H16 169(1) 1_555 1_555 1_555 no
H15 C15 H16 96(2) 1_555 1_555 1_555 no
N11 C16 C12 30.2(9) 1_555 1_555 1_555 yes
N11 C16 C14 92(1) 1_555 1_555 1_555 yes
N11 C16 C15 123(2) 1_555 1_555 1_555 yes
N11 C16 H15 147(1) 1_555 1_555 1_555 no
N11 C16 H16 119(1) 1_555 1_555 1_555 no
C12 C16 C14 62(1) 1_555 1_555 1_555 yes
C12 C16 C15 92(1) 1_555 1_555 1_555 yes
C12 C16 H15 116(1) 1_555 1_555 1_555 no
C12 C16 H16 149(1) 1_555 1_555 1_555 no
C14 C16 C15 30(1) 1_555 1_555 1_555 yes
C14 C16 H15 54.8(9) 1_555 1_555 1_555 no
C14 C16 H16 148(1) 1_555 1_555 1_555 no
C15 C16 H15 24(1) 1_555 1_555 1_555 no
C15 C16 H16 117(2) 1_555 1_555 1_555 no
H15 C16 H16 93(1) 1_555 1_555 1_555 no
N101 C101 C102 112(1) 1_555 1_555 1_555 yes
N101 C101 C103 148(1) 1_555 1_555 1_555 yes
N101 C101 C109 36.4(10) 1_555 1_555 1_555 yes
N101 C101 C113 36.5(9) 1_555 1_555 1_555 yes
C102 C101 C103 35.5(10) 1_555 1_555 1_555 yes
C102 C101 C109 91(1) 1_555 1_555 1_555 yes
C102 C101 C113 149(1) 1_555 1_555 1_555 yes
C103 C101 C109 122(1) 1_555 1_555 1_555 yes
C103 C101 C113 174(1) 1_555 1_555 1_555 yes
C109 C101 C113 62.0(9) 1_555 1_555 1_555 yes
N101 C102 C101 34(1) 1_555 1_555 1_555 yes
N101 C102 C103 143(1) 1_555 1_555 1_555 yes
N101 C102 C104 172(1) 1_555 1_555 1_555 yes
C101 C102 C103 108(1) 1_555 1_555 1_555 yes
C101 C102 C104 142(1) 1_555 1_555 1_555 yes
C103 C102 C104 34(1) 1_555 1_555 1_555 yes
C101 C103 C102 35.8(10) 1_555 1_555 1_555 yes
C101 C103 C104 145(2) 1_555 1_555 1_555 yes
C102 C103 C104 110(2) 1_555 1_555 1_555 yes
C102 C104 C103 34(1) 1_555 1_555 1_555 yes
N101 C105 C106 108(2) 1_555 1_555 1_555 yes
N101 C105 C107 146(1) 1_555 1_555 1_555 yes
N101 C105 C109 35.0(10) 1_555 1_555 1_555 yes
N101 C105 C113 33.7(10) 1_555 1_555 1_555 yes
C106 C105 C107 37(1) 1_555 1_555 1_555 yes
C106 C105 C109 143(2) 1_555 1_555 1_555 yes
C106 C105 C113 91(1) 1_555 1_555 1_555 yes
C107 C105 C109 174(1) 1_555 1_555 1_555 yes
C107 C105 C113 124(1) 1_555 1_555 1_555 yes
C109 C105 C113 60.3(9) 1_555 1_555 1_555 yes
N101 C106 C105 36(1) 1_555 1_555 1_555 yes
N101 C106 C107 140(2) 1_555 1_555 1_555 yes
N101 C106 C108 172(1) 1_555 1_555 1_555 yes
C105 C106 C107 104(2) 1_555 1_555 1_555 yes
C105 C106 C108 137(2) 1_555 1_555 1_555 yes
C107 C106 C108 33(1) 1_555 1_555 1_555 yes
C105 C107 C106 37(1) 1_555 1_555 1_555 yes
C105 C107 C108 150(2) 1_555 1_555 1_555 yes
C106 C107 C108 112(3) 1_555 1_555 1_555 yes
C106 C108 C107 33(1) 1_555 1_555 1_555 yes
N101 C109 C101 38(1) 1_555 1_555 1_555 yes
N101 C109 C105 36.5(10) 1_555 1_555 1_555 yes
N101 C109 C110 120(1) 1_555 1_555 1_555 yes
N101 C109 C111 154(1) 1_555 1_555 1_555 yes
N101 C109 C113 33.1(10) 1_555 1_555 1_555 yes
C101 C109 C105 64.1(10) 1_555 1_555 1_555 yes
C101 C109 C110 98(1) 1_555 1_555 1_555 yes
C101 C109 C111 127(1) 1_555 1_555 1_555 yes
C101 C109 C113 58.9(8) 1_555 1_555 1_555 yes
C105 C109 C110 157(1) 1_555 1_555 1_555 yes
C105 C109 C111 167(1) 1_555 1_555 1_555 yes
C105 C109 C113 60.6(9) 1_555 1_555 1_555 yes
C110 C109 C111 34(1) 1_555 1_555 1_555 yes
C110 C109 C113 98(1) 1_555 1_555 1_555 yes
C111 C109 C113 126(1) 1_555 1_555 1_555 yes
C109 C110 C111 111(2) 1_555 1_555 1_555 yes
C109 C110 C112 148(1) 1_555 1_555 1_555 yes
C111 C110 C112 36(1) 1_555 1_555 1_555 yes
C109 C111 C110 34(1) 1_555 1_555 1_555 yes
C109 C111 C112 139(2) 1_555 1_555 1_555 yes
C110 C111 C112 106(2) 1_555 1_555 1_555 yes
C110 C112 C111 36(1) 1_555 1_555 1_555 yes
N101 C113 C101 38.5(10) 1_555 1_555 1_555 yes
N101 C113 C105 35(1) 1_555 1_555 1_555 yes
N101 C113 C109 33(1) 1_555 1_555 1_555 yes
N101 C113 C114 109(1) 1_555 1_555 1_555 yes
N101 C113 C115 146(1) 1_555 1_555 1_555 yes
C101 C113 C105 63.7(10) 1_555 1_555 1_555 yes
C101 C113 C109 59.1(9) 1_555 1_555 1_555 yes
C101 C113 C114 148(1) 1_555 1_555 1_555 yes
C101 C113 C115 174(1) 1_555 1_555 1_555 yes
C105 C113 C109 59.1(8) 1_555 1_555 1_555 yes
C105 C113 C114 89(1) 1_555 1_555 1_555 yes
C105 C113 C115 119(1) 1_555 1_555 1_555 yes
C109 C113 C114 93(1) 1_555 1_555 1_555 yes
C109 C113 C115 126(1) 1_555 1_555 1_555 yes
C114 C113 C115 37(1) 1_555 1_555 1_555 yes
N101 C114 C113 35(1) 1_555 1_555 1_555 yes
N101 C114 C115 140(2) 1_555 1_555 1_555 yes
N101 C114 C116 129(1) 1_555 1_555 1_555 yes
C113 C114 C115 105(2) 1_555 1_555 1_555 yes
C113 C114 C116 101(1) 1_555 1_555 1_555 yes
C115 C114 C116 36(1) 1_555 1_555 1_555 yes
C113 C115 C114 37(1) 1_555 1_555 1_555 yes
C113 C115 C116 101(2) 1_555 1_555 1_555 yes
C114 C115 C116 105(3) 1_555 1_555 1_555 yes
C114 C116 C115 37(1) 1_555 1_555 1_555 yes
N203 C201 C202 15(3) 1_555 1_555 1_555 yes
N203 C202 C201 145(6) 1_555 1_555 1_555 yes

loop_
_geom_bond_atom_site_label_1
_geom_bond_atom_site_label_2
_geom_bond_distance
_geom_bond_site_symmetry_1
_geom_bond_site_symmetry_2
_geom_bond_publ_flag
RE1 RE2 2.5892(7) 1_555 1_555 yes
RE1 RE2 2.592(1) 1_555 7_647 yes
RE1 RE3 2.5868(9) 1_555 1_555 yes
RE1 RE3 2.5912(8) 1_555 7_647 yes
RE1 S1 2.383(3) 1_555 1_555 yes
RE1 S2 2.393(3) 1_555 1_555 yes
RE1 S3 2.394(3) 1_555 1_555 yes
RE1 S4 2.399(3) 1_555 1_555 yes
RE1 N11 2.18(1) 1_555 1_555 yes
RE2 RE3 2.6007(7) 1_555 1_555 yes
RE2 RE3 2.5983(7) 1_555 7_647 yes
RE2 CL1 2.428(3) 1_555 1_555 yes
RE2 S1 2.408(4) 1_555 1_555 yes
RE2 S2 2.401(4) 1_555 7_647 yes
RE2 S3 2.402(4) 1_555 1_555 yes
RE2 S4 2.397(4) 1_555 7_647 yes
RE3 CL2 2.425(3) 1_555 1_555 yes
RE3 S1 2.402(3) 1_555 1_555 yes
RE3 S2 2.408(4) 1_555 1_555 yes
RE3 S3 2.400(4) 1_555 7_647 yes
RE3 S4 2.394(4) 1_555 7_647 yes
N11 C12 1.32(2) 1_555 1_555 yes
N11 C16 1.39(2) 1_555 1_555 yes
N101 C101 1.61(3) 1_555 1_555 yes
N101 C105 1.59(3) 1_555 1_555 yes
N101 C109 1.54(3) 1_555 1_555 yes
N101 C113 1.53(3) 1_555 1_555 yes
N203 C202 1.199(9) 1_555 1_555 yes
C12 C13 1.42(3) 1_555 1_555 yes
C12 C16 2.33(3) 1_555 1_555 yes
C13 C14 1.34(3) 1_555 1_555 yes
C14 C15 1.41(4) 1_555 1_555 yes
C15 C16 1.35(3) 1_555 1_555 yes
C101 C102 1.523(8) 1_555 1_555 yes
C102 C103 1.513(8) 1_555 1_555 yes
C103 C104 1.519(9) 1_555 1_555 yes
C105 C106 1.523(8) 1_555 1_555 yes
C106 C107 1.527(9) 1_555 1_555 yes
C107 C108 1.524(9) 1_555 1_555 yes
C109 C110 1.522(8) 1_555 1_555 yes
C110 C111 1.521(8) 1_555 1_555 yes
C111 C112 1.522(9) 1_555 1_555 yes
C113 C114 1.518(8) 1_555 1_555 yes
C114 C115 1.521(9) 1_555 1_555 yes
C115 C116 1.515(9) 1_555 1_555 yes
C201 C202 1.502(9) 1_555 1_555 yes
